data_4303147
loop_
_publ_author_name
'Elena Levi'
'Gregory Gershinsky'
'Doron Aurbach'
'Olivier Isnard'

_publ_contact_author_address
;
      Chemical Department
      Bar-Ilan University
      52900 Ramat-Gan
      Israel
;
_publ_contact_author_email elenal@mail.biu.ac.il
_publ_contact_author_fax '972 9738 4053'
_publ_contact_author_name 'Prof. Elena Levi'
_publ_contact_author_phone '972 3531 8954'
_publ_section_title
;
Crystallography of Chevrel Phases, MMo6T8 (M = Cd, Na, Mn, and Zn, T = S,
Se) and Their Cation Mobility
;
_journal_name_full 'Inorganic Chemistry'
_journal_page_first 8751
_journal_page_last 8758
_journal_paper_doi 10.1021/ic900805g
_journal_volume 48
_journal_year 2009
_chemical_formula_moiety 'Mn3 Mo18 S24'
_chemical_formula_sum 'Mn3 Mo18 S24'
_chemical_formula_weight 2661.75
_chemical_name_common 'Chevrel phase'
_chemical_name_systematic
;
cadmium molybdenum sulfide
;
_space_group_crystal_system trigonal
_space_group_IT_number 148
_space_group_name_Hall '-R 3'
_space_group_name_H-M_alt 'R -3'
_symmetry_space_group_name_Hall '-R 3'
_symmetry_space_group_name_H-M 'R -3 :H'
_cell_angle_alpha 90.00000
_cell_angle_beta 90.00000
_cell_angle_gamma 120.0000
_cell_formula_units_Z 1
_cell_length_a 9.467(2)
_cell_length_b 9.467(2)
_cell_length_c 10.523(2)
_cell_measurement_temperature 300
_cell_volume 816.8(3)
_computing_structure_refinement FULLPROF
_diffrn_ambient_temperature 300
_diffrn_measurement_device_type D1A(ILL)
_diffrn_radiation_monochromator none
_diffrn_radiation_probe neutron
_diffrn_radiation_wavelength 1.91060
_diffrn_source 'nuclear reactor'
_exptl_crystal_density_diffrn 5.411
_exptl_crystal_density_method 'not measured'
_pd_char_colour black
_pd_instr_location ' ?'
_pd_meas_2theta_range_inc 0.05002
_pd_meas_2theta_range_max 157.95000
_pd_meas_2theta_range_min 0.00000
_pd_meas_number_of_points 3160
_pd_proc_2theta_range_inc 0.05
_pd_proc_2theta_range_max 140.0
_pd_proc_2theta_range_min 13.0
_pd_proc_ls_background_function 'square polynomial for each range'
_pd_proc_ls_pref_orient_corr ' ?'
_pd_proc_ls_profile_function 'T-C-H pseudo-Voigt'
_pd_proc_ls_prof_R_factor 2.6940
_pd_proc_ls_prof_wR_expected 5.8453
_pd_proc_ls_prof_wR_factor 3.5209
_pd_spec_mounting ' powder '
_pd_spec_mount_mode transmission
_pd_spec_shape irregular
_refine_ls_goodness_of_fit_all 3.0893
_refine_ls_number_parameters 37
_refine_ls_number_restraints 4
_refine_ls_R_I_factor 3.5651
_refine_ls_shift/su_max 0.01
_cod_data_source_file ic900805g_si_001_1.cif
_cod_data_source_block MnMo6S8
_cod_depositor_comments
;
The following automatic conversions were performed:
'_space_group_crystal_system' value 'Trigonal' changed to 'trigonal'
according to '/home/saulius/struct/CIF-dictionaries/cif_core.dic'
dictionary named 'cif_core.dic' version 2.4.1 from 2010-06-29.

Automatic conversion script
Id: cif_fix_enum 1527 2010-12-29 10:47:43Z saulius 
;
_cod_database_code 4303147

loop_
_symmetry_equiv_pos_site_id
_symmetry_equiv_pos_as_xyz
1 x,y,z
2 -y,x-y,z
3 -x+y,-x,z
4 -x,-y,-z
5 y,-x+y,-z
6 x-y,x,-z
7 x+2/3,y+1/3,z+1/3
8 -y+2/3,x-y+1/3,z+1/3
9 -x+y+2/3,-x+1/3,z+1/3
10 -x+2/3,-y+1/3,-z+1/3
11 y+2/3,-x+y+1/3,-z+1/3
12 x-y+2/3,x+1/3,-z+1/3
13 x+1/3,y+2/3,z+2/3
14 -y+1/3,x-y+2/3,z+2/3
15 -x+y+1/3,-x+2/3,z+2/3
17 -x+1/3,-y+2/3,-z+2/3
18 y+1/3,-x+y+2/3,-z+2/3
19 x-y+1/3,x+2/3,-z+2/3

loop_
_atom_site_label
_atom_site_fract_x
_atom_site_fract_y
_atom_site_fract_z
_atom_site_U_iso_or_equiv
_atom_site_adp_type
_atom_site_occupancy
_atom_site_type_symbol
Mn 0.617(3) 0.223(2) 0.331(2) 0.00633 Uiso 0.16667 MN
Mo 0.0148(4) 0.1718(3) 0.3922(2) 0.00422 Uiso 1.00000 MO
S1 0.3254(7) 0.2825(7) 0.4098(6) 0.00633 Uiso 1.00000 S
S2 0.00000 0.00000 0.2062(9) 0.00633 Uiso 1.00000 S

loop_
_atom_site_aniso_label
_atom_site_aniso_U_11
_atom_site_aniso_U_22
_atom_site_aniso_U_33
_atom_site_aniso_U_12
_atom_site_aniso_U_13
_atom_site_aniso_U_23
_atom_site_aniso_type_symbol
? ? ? ? ? ? ? ?

loop_
_atom_type_symbol
_atom_type_description
_atom_type_scat_dispersion_real
_atom_type_scat_dispersion_imag
_atom_type_scat_source
MN MN ? ? V.F._Sears_Neutron_News_3_26_(1992)
MO MO ? ? V.F._Sears_Neutron_News_3_26_(1992)
S S ? ? V.F._Sears_Neutron_News_3_26_(1992)

loop_
_audit_conform.dict_name
_audit_conform.dict_version
_audit_conform.dict_location
cif_core.dic . ftp://ftp.iucr.org/pub/cif_core.dic
cif_pd.dic . ftp://ftp.iucr.org/pub/cif_pd.dic

loop_
_diffrn_radiation_type
neutron

loop_
_geom_angle_atom_site_label_1
_geom_angle_atom_site_label_2
_geom_angle_atom_site_label_3
_geom_angle_site_symmetry_1
_geom_angle_site_symmetry_3
_geom_angle
_geom_angle_publ_flag
S1 Mn S2 1_555 1_555 41.8(5) no

loop_
_geom_bond_atom_site_label_1
_geom_bond_atom_site_label_2
_geom_bond_site_symmetry_2
_geom_bond_distance
_geom_bond_publ_flag
Mo Mo 2_555 2.699(3) yes
Mo Mo 3_555 2.699(5) yes
Mo Mo 5_556 2.752(4) yes
Mo Mo 6_556 2.752(4) yes
Mo S1 1_555 2.583(8) yes
Mo S1 2_555 2.447(8) yes
Mo S1 6_556 2.476(7) yes
Mo S1 16_555 2.487(7) yes
Mo S2 1_555 2.503(8) yes
Mn S1 2_655 2.47(3) yes
Mn S1 18_545 2.37(2) yes
Mn S2 7_555 2.37(2) yes
Mn S2 10_555 2.33(2) yes
Mn Mn 2_655 1.56(3) yes
Mn Mn 3_665 1.56(3) yes
Mn Mn 16_655 1.80(2) yes
Mn Mn 17_555 0.90(4) yes
Mn Mn 18_545 0.90(4) yes

loop_
_geom_hbond_atom_site_label_D
_geom_hbond_atom_site_label_H
_geom_hbond_atom_site_label_A
_geom_hbond_site_symmetry_A
_geom_hbond_distance_DH
_geom_hbond_distance_HA
_geom_hbond_distance_DA
_geom_hbond_angle_DHA
? ? ? ? ? ? ? ?
